data_2311846
loop_
_publ_author_name
'Homzov\'a, Katar\'ina'
'Gy\"oryov\'a, Katar\'ina'
'Koman, Mari\'an'
'Meln\'ik, Milan'
'Juh\'aszov\'a, \<Zofia'

_publ_section_title
;
 Synthesis, crystal structure, and spectroscopic and thermal properties of
 the polymeric compound
 catena-poly[[bis(2,4-dichlorobenzoato)zinc(II)]-\m-isonicotinamide].
;
_journal_coeditor_code CU3087
_journal_issue 'Pt 9'
_journal_name_full 'Acta crystallographica. Section C, Structural chemistry'
_journal_page_first 814
_journal_page_last 819
_journal_paper_doi 10.1107/S2053229615014862
_journal_volume 71
_journal_year 2015
_chemical_formula_iupac '[Zn (C7 H3 Cl2 O2)2 (C6 H6 N2 O)]'
_chemical_formula_moiety 'C20 H12 Cl4 N2 O5 Zn'
_chemical_formula_sum 'C20 H12 Cl4 N2 O5 Zn'
_chemical_formula_weight 567.49
_chemical_name_systematic
<i>catena</i>-Poly[[bis(2,4-dichlorobenzoato-\k<i>O</i>)zinc(II)]-\m-isonicotinamide-\k^2^<i>N</i>^1^:<i>O</i>]
_space_group_crystal_system monoclinic
_space_group_IT_number 14
_space_group_name_Hall '-P 2ybc'
_space_group_name_H-M_alt 'P 1 21/c 1'
_atom_sites_solution_hydrogens mixed
_audit_creation_method SHELXL-2013
_cell_angle_alpha 90
_cell_angle_beta 93.613(6)
_cell_angle_gamma 90
_cell_formula_units_Z 4
_cell_length_a 19.1540(13)
_cell_length_b 7.9390(4)
_cell_length_c 13.9360(10)
_cell_measurement_reflns_used 17777
_cell_measurement_temperature 273(2)
_cell_measurement_theta_max 27.499
_cell_measurement_theta_min 2.313
_cell_volume 2114.9(2)
_computing_cell_refinement
;
DIRAX/LSQ (Duisenberg & Schreurs, 2000)
;
_computing_data_collection
;
COLLECT (Bruker, 2004)
;
_computing_data_reduction
;
EvalCCD (Duisenberg & Schreurs 2000)
;
_computing_molecular_graphics
;
DIAMOND (Brandenburg & Putz, 2008)
;
_computing_publication_material
;
publCIF (Westrip, 2010)
;
_computing_structure_refinement
;
SHELXL2013 (Sheldrick, 2015)
;
_computing_structure_solution
;
SIR2011 (Burla <i>et al.</i>,  2012)
;
_diffrn_ambient_temperature 273(2)
_diffrn_detector_area_resol_mean 9
_diffrn_measured_fraction_theta_full 0.991
_diffrn_measured_fraction_theta_max 0.977
_diffrn_measurement_device_type 'Bruker Nonius KappaCCD area-detector'
_diffrn_measurement_method CCD
_diffrn_radiation_type MoK\a
_diffrn_radiation_wavelength 0.71073
_diffrn_reflns_av_R_equivalents 0.0252
_diffrn_reflns_av_unetI/netI 0.0254
_diffrn_reflns_Laue_measured_fraction_full 0.991
_diffrn_reflns_Laue_measured_fraction_max 0.977
_diffrn_reflns_limit_h_max 24
_diffrn_reflns_limit_h_min -24
_diffrn_reflns_limit_k_max 9
_diffrn_reflns_limit_k_min -10
_diffrn_reflns_limit_l_max 18
_diffrn_reflns_limit_l_min -16
_diffrn_reflns_number 17777
_diffrn_reflns_point_group_measured_fraction_full 0.991
_diffrn_reflns_point_group_measured_fraction_max 0.977
_diffrn_reflns_theta_full 25.242
_diffrn_reflns_theta_max 27.499
_diffrn_reflns_theta_min 2.131
_diffrn_source 'fine-focus sealed tube'
_exptl_absorpt_coefficient_mu 1.704
_exptl_absorpt_correction_T_max 0.937
_exptl_absorpt_correction_T_min 0.921
_exptl_absorpt_correction_type multi-scan
_exptl_absorpt_process_details
;
(SADABS; Bruker, 2001)
;
_exptl_crystal_colour colourless
_exptl_crystal_density_diffrn 1.782
_exptl_crystal_description brick
_exptl_crystal_F_000 1136
_exptl_crystal_size_max 0.451
_exptl_crystal_size_mid 0.250
_exptl_crystal_size_min 0.118
_refine_diff_density_max 0.518
_refine_diff_density_min -0.473
_refine_diff_density_rms 0.069
_refine_ls_extinction_method none
_refine_ls_goodness_of_fit_ref 0.957
_refine_ls_hydrogen_treatment mixed
_refine_ls_matrix_type full
_refine_ls_number_parameters 297
_refine_ls_number_reflns 4748
_refine_ls_number_restraints 0
_refine_ls_restrained_S_all 0.957
_refine_ls_R_factor_all 0.0396
_refine_ls_R_factor_gt 0.0264
_refine_ls_shift/su_max 0.001
_refine_ls_shift/su_mean 0.000
_refine_ls_structure_factor_coef Fsqd
_refine_ls_weighting_details 'w = 1/[\s^2^(Fo^2^)+(0.0298P)^2^+2.6763P] where P=(Fo^2^+2Fc^2^)/3'
_refine_ls_weighting_scheme calc
_refine_ls_wR_factor_gt 0.0586
_refine_ls_wR_factor_ref 0.0669
_reflns_Friedel_coverage 0.000
_reflns_number_gt 3932
_reflns_number_total 4748
_reflns_threshold_expression I>2\s(I)
_cod_data_source_file cu3087sup1.cif
_cod_data_source_block I
_cod_original_sg_symbol_H-M 'P 21/c'
_cod_database_code 2311846
_publcif_datablock.id {ec90d409-22b6-49d5-8931-f8369f668d75}

_shelx_space_group_comment
;
The symmetry employed for this shelxl refinement is uniquely defined
by the following loop, which should always be used as a source of
symmetry information in preference to the above space-group names.
They are only intended as comments.
;
_shelxl_version_number 2013-4
_publcif_info_exptl_table_max_cols 4
_publcif_info_exptl_table_use_headnotes n

loop_
_space_group_symop_operation_xyz
'x, y, z'
'-x, y+1/2, -z+1/2'
'-x, -y, -z'
'x, -y-1/2, z-1/2'

loop_
_atom_site_label
_atom_site_type_symbol
_atom_site_fract_x
_atom_site_fract_y
_atom_site_fract_z
_atom_site_U_iso_or_equiv
_atom_site_adp_type
_atom_site_occupancy
_atom_site_site_symmetry_order
_atom_site_calc_flag
_atom_site_refinement_flags_posn
_atom_site_refinement_flags_adp
Zn1 Zn 0.25264(2) 0.40985(3) 0.40528(2) 0.01495(7) Uani 1 1 d . .
Cl1 Cl 0.56541(3) -0.36051(7) 0.39290(4) 0.02864(13) Uani 1 1 d . .
Cl2 Cl 0.47759(3) 0.27108(6) 0.35049(4) 0.02272(12) Uani 1 1 d . .
Cl3 Cl -0.16163(3) 0.05905(7) 0.46020(5) 0.02992(13) Uani 1 1 d . .
Cl4 Cl 0.03903(3) 0.05942(9) 0.21366(4) 0.03642(15) Uani 1 1 d . .
O1 O 0.32525(8) 0.26272(19) 0.36392(11) 0.0241(3) Uani 1 1 d . .
O2 O 0.29229(8) 0.1122(2) 0.48747(12) 0.0268(4) Uani 1 1 d . .
O3 O 0.15535(8) 0.38121(19) 0.43523(11) 0.0229(3) Uani 1 1 d . .
O4 O 0.15737(8) 0.2472(2) 0.29728(11) 0.0264(3) Uani 1 1 d . .
O5 O 0.28437(7) 0.97410(18) 0.03015(10) 0.0180(3) Uani 1 1 d . .
N1 N 0.25858(9) 0.6046(2) 0.31119(12) 0.0165(3) Uani 1 1 d . .
N2 N 0.24264(11) 1.1614(2) 0.13473(15) 0.0247(4) Uani 1 1 d . .
C1 C 0.26349(10) 1.0108(3) 0.11113(14) 0.0170(4) Uani 1 1 d . .
C2 C 0.26303(10) 0.8732(2) 0.18463(14) 0.0166(4) Uani 1 1 d . .
C3 C 0.21622(12) 0.8728(3) 0.25643(16) 0.0231(5) Uani 1 1 d . .
H3 H 0.1860 0.9631 0.2635 0.030 Uiso 1 1 calc R U
C4 C 0.21527(11) 0.7362(3) 0.31707(16) 0.0232(5) Uani 1 1 d . .
H4 H 0.1831 0.7351 0.3643 0.030 Uiso 1 1 calc R U
C5 C 0.30463(11) 0.6066(3) 0.24265(15) 0.0212(4) Uani 1 1 d . .
H5 H 0.3353 0.5165 0.2385 0.028 Uiso 1 1 calc R U
C6 C 0.30809(11) 0.7375(3) 0.17821(15) 0.0218(4) Uani 1 1 d . .
H6 H 0.3403 0.7349 0.1310 0.028 Uiso 1 1 calc R U
C11 C 0.33190(11) 0.1392(3) 0.42233(15) 0.0190(4) Uani 1 1 d . .
C12 C 0.39099(10) 0.0187(2) 0.40899(14) 0.0161(4) Uani 1 1 d . .
C13 C 0.38107(11) -0.1500(3) 0.43268(15) 0.0194(4) Uani 1 1 d . .
H13 H 0.3380 -0.1831 0.4537 0.025 Uiso 1 1 calc R U
C14 C 0.43302(11) -0.2697(3) 0.42591(15) 0.0202(4) Uani 1 1 d . .
H14 H 0.4250 -0.3819 0.4408 0.026 Uiso 1 1 calc R U
C15 C 0.49713(11) -0.2180(3) 0.39640(15) 0.0189(4) Uani 1 1 d . .
C16 C 0.50947(11) -0.0523(3) 0.37248(15) 0.0184(4) Uani 1 1 d . .
H16 H 0.5531 -0.0198 0.3532 0.024 Uiso 1 1 calc R U
C17 C 0.45622(11) 0.0649(2) 0.37758(14) 0.0162(4) Uani 1 1 d . .
C21 C 0.12706(10) 0.2869(2) 0.36965(15) 0.0169(4) Uani 1 1 d . .
C22 C 0.05454(10) 0.2264(2) 0.38706(15) 0.0166(4) Uani 1 1 d . .
C23 C 0.02638(11) 0.2735(3) 0.47245(16) 0.0229(5) Uani 1 1 d . .
H23 H 0.0532 0.3397 0.5158 0.030 Uiso 1 1 calc R U
C24 C -0.03976(12) 0.2258(3) 0.49553(17) 0.0271(5) Uani 1 1 d . .
H24 H -0.0575 0.2604 0.5529 0.035 Uiso 1 1 calc R U
C25 C -0.07901(11) 0.1258(3) 0.43187(17) 0.0227(4) Uani 1 1 d . .
C26 C -0.05368(11) 0.0746(3) 0.34601(16) 0.0229(4) Uani 1 1 d . .
H26 H -0.0805 0.0069 0.3036 0.030 Uiso 1 1 calc R U
C27 C 0.01265(11) 0.1263(3) 0.32444(15) 0.0196(4) Uani 1 1 d . .
H1 H 0.2449(14) 1.241(4) 0.096(2) 0.031(7) Uiso 1 1 d . .
H2 H 0.2281(14) 1.185(4) 0.191(2) 0.034(7) Uiso 1 1 d . .

loop_
_atom_site_aniso_label
_atom_site_aniso_U_11
_atom_site_aniso_U_22
_atom_site_aniso_U_33
_atom_site_aniso_U_23
_atom_site_aniso_U_13
_atom_site_aniso_U_12
Zn1 0.01660(12) 0.01490(11) 0.01367(12) 0.00041(9) 0.00339(8) 0.00014(8)
Cl1 0.0251(3) 0.0212(3) 0.0395(3) 0.0008(2) 0.0010(2) 0.0077(2)
Cl2 0.0279(3) 0.0145(2) 0.0263(3) 0.00335(19) 0.0059(2) -0.00263(19)
Cl3 0.0170(2) 0.0332(3) 0.0401(3) -0.0007(2) 0.0062(2) -0.0050(2)
Cl4 0.0355(3) 0.0515(4) 0.0228(3) -0.0167(3) 0.0067(2) -0.0115(3)
O1 0.0264(8) 0.0245(8) 0.0218(8) 0.0013(6) 0.0044(6) 0.0103(6)
O2 0.0249(8) 0.0256(8) 0.0312(9) -0.0064(7) 0.0130(7) -0.0020(6)
O3 0.0177(7) 0.0291(8) 0.0222(8) -0.0046(6) 0.0035(6) -0.0052(6)
O4 0.0249(8) 0.0292(8) 0.0263(9) -0.0071(7) 0.0112(7) -0.0036(7)
O5 0.0220(7) 0.0182(7) 0.0143(7) 0.0015(6) 0.0040(6) 0.0036(6)
N1 0.0172(8) 0.0168(8) 0.0157(8) 0.0001(7) 0.0021(6) -0.0006(6)
N2 0.0433(12) 0.0172(9) 0.0150(10) 0.0028(8) 0.0113(8) 0.0041(8)
C1 0.0176(9) 0.0179(9) 0.0157(10) 0.0010(8) 0.0019(8) 0.0001(7)
C2 0.0200(10) 0.0166(9) 0.0129(10) 0.0002(7) -0.0002(8) -0.0016(7)
C3 0.0266(11) 0.0198(10) 0.0237(12) 0.0020(8) 0.0094(9) 0.0076(8)
C4 0.0262(11) 0.0211(11) 0.0239(12) 0.0025(9) 0.0130(9) 0.0048(8)
C5 0.0221(10) 0.0215(10) 0.0205(11) 0.0027(8) 0.0064(8) 0.0070(8)
C6 0.0226(10) 0.0250(11) 0.0186(11) 0.0041(9) 0.0074(8) 0.0052(8)
C11 0.0184(10) 0.0183(10) 0.0200(11) -0.0058(8) -0.0010(8) -0.0018(8)
C12 0.0189(10) 0.0164(9) 0.0128(10) -0.0012(7) -0.0001(7) 0.0000(7)
C13 0.0198(10) 0.0218(10) 0.0164(10) 0.0005(8) 0.0004(8) -0.0051(8)
C14 0.0251(11) 0.0147(10) 0.0205(11) 0.0025(8) -0.0012(8) -0.0024(8)
C15 0.0202(10) 0.0170(10) 0.0190(11) -0.0028(8) -0.0021(8) 0.0030(8)
C16 0.0185(10) 0.0197(10) 0.0173(10) -0.0010(8) 0.0032(8) -0.0011(8)
C17 0.0219(10) 0.0129(9) 0.0136(10) 0.0005(7) 0.0010(8) -0.0020(7)
C21 0.0175(9) 0.0157(9) 0.0174(10) 0.0025(8) 0.0011(8) 0.0029(7)
C22 0.0176(10) 0.0154(9) 0.0167(10) 0.0025(8) 0.0006(8) 0.0011(7)
C23 0.0212(10) 0.0268(11) 0.0210(11) -0.0057(9) 0.0035(8) -0.0044(8)
C24 0.0225(11) 0.0356(13) 0.0243(12) -0.0073(10) 0.0094(9) -0.0039(9)
C25 0.0155(10) 0.0223(11) 0.0304(12) 0.0023(9) 0.0023(8) 0.0002(8)
C26 0.0202(10) 0.0231(11) 0.0247(12) -0.0016(9) -0.0030(8) -0.0014(8)
C27 0.0209(10) 0.0201(10) 0.0178(11) -0.0008(8) 0.0015(8) 0.0018(8)

loop_
_atom_type_symbol
_atom_type_description
_atom_type_scat_dispersion_real
_atom_type_scat_dispersion_imag
_atom_type_scat_source
C C 0.0033 0.0016 'International Tables Vol C Tables 4.2.6.8 and 6.1.1.4'
H H 0.0000 0.0000 'International Tables Vol C Tables 4.2.6.8 and 6.1.1.4'
O O 0.0106 0.0060 'International Tables Vol C Tables 4.2.6.8 and 6.1.1.4'
N N 0.0061 0.0033 'International Tables Vol C Tables 4.2.6.8 and 6.1.1.4'
Cl Cl 0.1484 0.1585 'International Tables Vol C Tables 4.2.6.8 and 6.1.1.4'
Zn Zn 0.2839 1.4301 'International Tables Vol C Tables 4.2.6.8 and 6.1.1.4'

loop_
_geom_angle_atom_site_label_1
_geom_angle_atom_site_label_2
_geom_angle_atom_site_label_3
_geom_angle
_geom_angle_site_symmetry_1
_geom_angle_site_symmetry_3
_geom_angle_publ_flag
O1 Zn1 O3 135.20(7) . . yes
O1 Zn1 O5 110.38(6) . 4_576 yes
O3 Zn1 O5 96.20(6) . 4_576 yes
O1 Zn1 N1 101.34(7) . . yes
O3 Zn1 N1 108.64(7) . . yes
O5 Zn1 N1 100.48(6) 4_576 . yes
C11 O1 Zn1 108.62(13) . . ?
C21 O3 Zn1 106.49(13) . . ?
C1 O5 Zn1 124.81(13) . 4_575 ?
C5 N1 C4 118.17(18) . . ?
C5 N1 Zn1 122.29(14) . . ?
C4 N1 Zn1 119.54(14) . . ?
C1 N2 H1 120.3(19) . . ?
C1 N2 H2 122.8(18) . . ?
H1 N2 H2 117(3) . . ?
O5 C1 N2 123.88(19) . . ?
O5 C1 C2 117.47(17) . . ?
N2 C1 C2 118.65(18) . . ?
C3 C2 C6 118.63(19) . . ?
C3 C2 C1 121.81(18) . . ?
C6 C2 C1 119.48(18) . . ?
C4 C3 C2 118.64(19) . . ?
C4 C3 H3 120.7 . . ?
C2 C3 H3 120.7 . . ?
N1 C4 C3 123.03(19) . . ?
N1 C4 H4 118.5 . . ?
C3 C4 H4 118.5 . . ?
N1 C5 C6 122.30(19) . . ?
N1 C5 H5 118.8 . . ?
C6 C5 H5 118.8 . . ?
C5 C6 C2 119.21(19) . . ?
C5 C6 H6 120.4 . . ?
C2 C6 H6 120.4 . . ?
O2 C11 O1 124.0(2) . . ?
O2 C11 C12 118.83(19) . . ?
O1 C11 C12 117.14(18) . . ?
C13 C12 C17 117.63(18) . . ?
C13 C12 C11 117.83(18) . . ?
C17 C12 C11 124.51(18) . . ?
C14 C13 C12 122.27(19) . . ?
C14 C13 H13 118.9 . . ?
C12 C13 H13 118.9 . . ?
C15 C14 C13 118.23(19) . . ?
C15 C14 H14 120.9 . . ?
C13 C14 H14 120.9 . . ?
C14 C15 C16 121.56(19) . . ?
C14 C15 Cl1 120.10(16) . . ?
C16 C15 Cl1 118.31(16) . . ?
C15 C16 C17 119.32(19) . . ?
C15 C16 H16 120.3 . . ?
C17 C16 H16 120.3 . . ?
C16 C17 C12 120.96(18) . . ?
C16 C17 Cl2 115.98(15) . . ?
C12 C17 Cl2 122.93(15) . . ?
O4 C21 O3 122.29(19) . . ?
O4 C21 C22 122.43(19) . . ?
O3 C21 C22 115.27(18) . . ?
C23 C22 C27 116.74(19) . . ?
C23 C22 C21 117.71(18) . . ?
C27 C22 C21 125.55(19) . . ?
C24 C23 C22 122.6(2) . . ?
C24 C23 H23 118.7 . . ?
C22 C23 H23 118.7 . . ?
C25 C24 C23 118.7(2) . . ?
C25 C24 H24 120.7 . . ?
C23 C24 H24 120.7 . . ?
C24 C25 C26 121.4(2) . . ?
C24 C25 Cl3 119.81(18) . . ?
C26 C25 Cl3 118.81(17) . . ?
C25 C26 C27 118.5(2) . . ?
C25 C26 H26 120.7 . . ?
C27 C26 H26 120.7 . . ?
C26 C27 C22 122.1(2) . . ?
C26 C27 Cl4 115.11(16) . . ?
C22 C27 Cl4 122.77(16) . . ?

loop_
_geom_bond_atom_site_label_1
_geom_bond_atom_site_label_2
_geom_bond_distance
_geom_bond_site_symmetry_2
_geom_bond_publ_flag
Zn1 O1 1.9317(15) . yes
Zn1 O3 1.9486(15) . yes
Zn1 O5 2.0280(14) 4_576 yes
Zn1 N1 2.0349(17) . yes
Cl1 C15 1.732(2) . yes
Cl2 C17 1.7344(19) . yes
Cl3 C25 1.738(2) . yes
Cl4 C27 1.737(2) . yes
O1 C11 1.276(3) . ?
O2 C11 1.238(3) . ?
O3 C21 1.276(3) . ?
O4 C21 1.236(3) . ?
O5 C1 1.255(2) . ?
O5 Zn1 2.0281(14) 4_575 ?
N1 C5 1.340(3) . ?
N1 C4 1.340(3) . ?
N2 C1 1.309(3) . ?
N2 H1 0.83(3) . ?
N2 H2 0.88(3) . ?
C1 C2 1.498(3) . ?
C2 C3 1.385(3) . ?
C2 C6 1.387(3) . ?
C3 C4 1.376(3) . ?
C3 H3 0.9300 . ?
C4 H4 0.9300 . ?
C5 C6 1.378(3) . ?
C5 H5 0.9300 . ?
C6 H6 0.9300 . ?
C11 C12 1.502(3) . ?
C12 C13 1.395(3) . ?
C12 C17 1.399(3) . ?
C13 C14 1.383(3) . ?
C13 H13 0.9300 . ?
C14 C15 1.382(3) . ?
C14 H14 0.9300 . ?
C15 C16 1.381(3) . ?
C16 C17 1.386(3) . ?
C16 H16 0.9300 . ?
C21 C22 1.504(3) . ?
C22 C23 1.388(3) . ?
C22 C27 1.396(3) . ?
C23 C24 1.379(3) . ?
C23 H23 0.9300 . ?
C24 C25 1.378(3) . ?
C24 H24 0.9300 . ?
C25 C26 1.380(3) . ?
C26 C27 1.386(3) . ?
C26 H26 0.9300 . ?

loop_
_geom_hbond_atom_site_label_D
_geom_hbond_atom_site_label_H
_geom_hbond_atom_site_label_A
_geom_hbond_distance_DH
_geom_hbond_distance_HA
_geom_hbond_distance_DA
_geom_hbond_angle_DHA
_geom_hbond_site_symmetry_A
N2 H2 O4 0.88(3) 2.12(3) 2.954(2) 159(2) 1_565
N2 H1 O2 0.83(3) 2.16(3) 2.931(3) 155(3) 4_575

loop_
_publcif_info_tables.block_id
_publcif_info_tables.reference_item
{f2cd8ec5-b596-479d-8a8f-b09cfabf2af2} '_publcif_info_datablock.publ_exptl'
{ec90d409-22b6-49d5-8931-f8369f668d75} '_geom_bond_atom_site_label_1'
{ec90d409-22b6-49d5-8931-f8369f668d75} '_geom_hbond_atom_site_label_D'

loop_
_publcif_info_cif.paper_type
CE

loop_
_publcif_info_datablock.id
_publcif_info_datablock.publ_exptl
_publcif_info_datablock.publ_geom
_publcif_info_datablock.structure
{f2cd8ec5-b596-479d-8a8f-b09cfabf2af2} ? ? ?
{ec90d409-22b6-49d5-8931-f8369f668d75} y y y

loop_
_publcif_info_exptl_table_extra_item
sin_theta_over_lambda_max
